data_2300599
loop_
_publ_author_name
'Niep\"otter, Benedikt'
'Herbst-Irmer, Regine'
'Stalke, Dietmar'

_publ_section_title
;
 Empirical correction for resolution- and temperature-dependent errors
 caused by factors such as thermal diffuse scattering
;
_journal_coeditor_code KS5474SUP1
_journal_issue 5
_journal_name_full 'Journal of Applied Crystallography'
_journal_page_first 1485
_journal_page_last 1497
_journal_paper_doi 10.1107/S1600576715014934
_journal_volume 48
_journal_year 2015
_chemical_formula_sum 'C96 H126 Mg3 N36'
_chemical_formula_weight 1857.25
_space_group_crystal_system trigonal
_space_group_IT_number 148
_space_group_name_Hall '-R 3'
_space_group_name_H-M_alt 'R -3 :H'
_symmetry_space_group_name_Hall '-R 3'
_symmetry_space_group_name_H-M 'R -3 :H'
_atom_sites_solution_hydrogens mixed
_audit_conform_dict_location ftp://ftp.iucr.org/pub/cif_core.dic
_audit_conform_dict_name cif_core.dic
_audit_conform_dict_version 2.3
_audit_creation_date '28-Apr-04 T16:15:38-00:00'
_audit_creation_method 'XD routine XDCIF'
_cell_angle_alpha 90
_cell_angle_beta 90
_cell_angle_gamma 120
_cell_formula_units_Z 3
_cell_length_a 10.6434(5)
_cell_length_b 10.6434(5)
_cell_length_c 24.6108(12)
_cell_measurement_reflns_used 3311
_cell_measurement_temperature 15(2)
_cell_measurement_theta_max 52.1564
_cell_measurement_theta_min 22.8201
_cell_volume 2414.4(2)
_computing_cell_refinement 'SAINT V8.30C'
_computing_data_collection 'APEX2 v2012.2'
_computing_data_reduction 'SAINT V8.30C'
_computing_molecular_graphics 'H\"ubschle, (2011)'
_computing_publication_material 'L\"ubben, (to be published)'
_computing_structure_refinement 'Volkov et al, (2006)'
_computing_structure_solution
;SHELXT (G.M.Sheldrick,Act
a Cryst.(2015)A71,3-8)
;
_diffrn_ambient_temperature 15(2)
_diffrn_measured_fraction_theta_full 0.999
_diffrn_measured_fraction_theta_max 1.000
_diffrn_measurement_device_type 'Bruker Smart APEX II Ultra'
_diffrn_measurement_method 'omega scans'
_diffrn_radiation_type MoK\a
_diffrn_radiation_wavelength 0.71073
_diffrn_reflns_av_R_equivalents 0.0299
_diffrn_reflns_av_unetI/netI 0.0133
_diffrn_reflns_laue_measured_fraction_full 0.999
_diffrn_reflns_laue_measured_fraction_max 1.000
_diffrn_reflns_limit_h_max 23
_diffrn_reflns_limit_h_min -22
_diffrn_reflns_limit_k_max 23
_diffrn_reflns_limit_k_min -23
_diffrn_reflns_limit_l_max 54
_diffrn_reflns_limit_l_min -54
_diffrn_reflns_number 71496
_diffrn_reflns_point_group_measured_fraction_full 0.999
_diffrn_reflns_point_group_measured_fraction_max 1.000
_diffrn_reflns_theta_full 25.242
_diffrn_reflns_theta_max 52.155
_diffrn_reflns_theta_min 2.483
_diffrn_source 'BRUKER Rotating Anode'
_exptl_absorpt_coefficient_mu 0.099
_exptl_absorpt_correction_T_max 1.0000
_exptl_absorpt_correction_T_min 0.9428
_exptl_absorpt_correction_type none
_exptl_absorpt_process_details SADABS-2014/2
_exptl_crystal_colour colorless
_exptl_crystal_density_diffrn 1.277
_exptl_crystal_description block
_exptl_crystal_F_000 990
_exptl_crystal_size_max 0.260
_exptl_crystal_size_mid 0.230
_exptl_crystal_size_min 0.180
_refine_diff_density_max 0.217
_refine_diff_density_min -0.21
_refine_diff_density_rms 0.032
_refine_ls_extinction_method none
_refine_ls_goodness_of_fit_ref 2.331
_refine_ls_matrix_type full
_refine_ls_number_parameters 172
_refine_ls_number_reflns 5457
_refine_ls_number_restraints 0
_refine_ls_R_factor_all 0.018
_refine_ls_R_factor_gt 0.015
_refine_ls_shift/su_max 0
_refine_ls_structure_factor_coef Fsqd
_refine_ls_weighting_details
;
calc w2 = 1/[s^2^(Fo^2^)] 
;
_refine_ls_weighting_scheme calc
_refine_ls_wR_factor_ref 0.034
_reflns_Friedel_coverage 0.000
_reflns_number_gt 5597
_reflns_number_total 6189
_reflns_threshold_expression 'I > 2\s(I)'
_cod_data_source_file ks5474sup1.txt
_cod_data_source_block 1_TXS_15K_refined_box_10_scale
_cod_database_code 2300599
_publcif_datablock.id {f11b7a78-a870-49a2-ae53-7622431d8a48}

_shelx_shelxl_version_number 2014/7
_shelx_estimated_absorpt_t_max 0.982
_shelx_estimated_absorpt_t_min 0.975

loop_
_space_group_symop_id
_space_group_symop_operation_xyz
1 +X,+Y,+Z
2 -Y,+X-Y,+Z
3 -X+Y,-X,+Z
4 -X,-Y,-Z
5 +Y,-X+Y,-Z
6 +X-Y,+X,-Z
7 1/3+X,2/3+Y,2/3+Z
8 1/3-X,2/3-Y,2/3-Z
9 1/3-Y,2/3+X-Y,2/3+Z
10 1/3+Y,2/3-X+Y,2/3-Z
11 1/3-X+Y,2/3-X,2/3+Z
12 1/3+X-Y,2/3+X,2/3-Z
13 2/3+X,1/3+Y,1/3+Z
14 2/3-X,1/3-Y,1/3-Z
15 2/3-Y,1/3+X-Y,1/3+Z
16 2/3+Y,1/3-X+Y,1/3-Z
17 2/3-X+Y,1/3-X,1/3+Z
18 2/3+X-Y,1/3+X,1/3-Z

loop_
_atom_local_axes_atom_label
_atom_local_axes_atom0
_atom_local_axes_ax1
_atom_local_axes_atom1
_atom_local_axes_atom2
_atom_local_axes_ax2
MG(1) C(6) Z MG(1) N(1) Y
N(1) C(1) Z N(1) N(2) Y
N(2) C(3) X N(2) N(1) Y
C(1) C(2) X C(1) C(3) Y
C(2) C(3) X C(2) C(1) Y
C(4) C(3) -Z C(4) C(2) X
C(3) C(2) -X C(3) C(1) Y
C(5) C(1) Z C(5) C(2) X
C(6) MG(1) Z C(6) N(2) Y
H(2) C(2) Z H(2) C(1) Y
H(4A) C(4) Z H(4A) H(4C) Y
H(4B) C(4) Z H(4B) H(4A) Y
H(4C) C(4) Z H(4C) H(4B) Y
H(5A) C(5) Z H(5A) H(5D) Y
H(5B) C(5) Z H(5B) H(5F) Y
H(5C) C(5) Z H(5C) H(5E) Y
H(5D) C(5) Z H(5D) H(5B) Y
H(5E) C(5) Z H(5E) H(5A) Y
H(5F) C(5) Z H(5F) H(5C) Y

loop_
_atom_site_label
_atom_site_type_symbol
_atom_site_fract_x
_atom_site_fract_y
_atom_site_fract_z
_atom_site_U_iso_or_equiv
_atom_site_adp_type
_atom_site_occupancy
_atom_site_symmetry_multiplicity
Mg(1) Mg 0.66667 0.33333 0.83333 0.006 Uani 0.5001 6
N(1) N 0.557062(11) 0.407243(11) 0.776767(4) 0.007 Uani 1 18
N(2) N 0.564921(10) 0.374766(8) 0.723123(4) 0.007 Uani 1 18
C(1) C 0.455009(10) 0.445342(9) 0.778935(4) 0.008 Uani 1 18
C(2) C 0.395097(11) 0.435514(10) 0.726940(4) 0.009 Uani 1 18
C(4) C 0.447304(10) 0.353090(10) 0.633508(4) 0.01 Uani 1 18
C(3) C 0.467156(10) 0.389238(9) 0.692495(4) 0.008 Uani 1 18
C(5) C 0.415778(11) 0.488720(11) 0.831154(4) 0.012 Uani 1 18
C(6) C 0.66667 0.33333 0.703211(7) 0.007 Uani 1 6
H(2) H 0.310152 0.458343 0.71685 0.01077(6) Uiso 1 18
H(4A) H 0.407813 0.238375 0.627345 0.01546(8) Uiso 1 18
H(4B) H 0.369344 0.37982 0.61667 0.01546(8) Uiso 1 18
H(4C) H 0.549032 0.414944 0.611842 0.01546(8) Uiso 1 18
H(5A) H 0.494481 0.508748 0.862854 0.01783(8) Uiso 0.45 18
H(5B) H 0.466595 0.605949 0.833286 0.01783(8) Uiso 0.45 18
H(5C) H 0.299409 0.443798 0.834496 0.01783(8) Uiso 0.45 18
H(5D) H 0.463614 0.463736 0.865438 0.01783(8) Uiso 0.55 18
H(5E) H 0.409726 0.586354 0.824566 0.01783(8) Uiso 0.55 18
H(5F) H 0.308099 0.407293 0.844377 0.01783(8) Uiso 0.55 18

loop_
_atom_site_aniso_label
_atom_site_aniso_U_11
_atom_site_aniso_U_22
_atom_site_aniso_U_33
_atom_site_aniso_U_23
_atom_site_aniso_U_13
_atom_site_aniso_U_12
Mg(1) 0.00752(5) 0.00752(5) 0.00414(6) 0 0 0.00376(3)
N(1) 0.00866(6) 0.01002(6) 0.00508(6) -0.00017(2) -0.00022(2) 0.00584(4)
N(2) 0.00779(5) 0.00879(6) 0.00462(6) -0.000191(19) -0.00046(2) 0.00495(4)
C(1) 0.00858(6) 0.00993(6) 0.00667(6) -0.00022(2) 0.00031(2) 0.00553(4)
C(2) 0.00874(6) 0.01130(6) 0.00838(6) -0.00032(2) -0.00111(2) 0.00618(4)
C(4) 0.01250(6) 0.01187(6) 0.00664(6) -0.00091(2) -0.00263(2) 0.00620(4)
C(3) 0.00826(6) 0.00889(6) 0.00596(6) -0.00020(2) -0.00139(2) 0.00455(3)
C(5) 0.01379(6) 0.01583(6) 0.00912(6) -0.00133(3) 0.00153(3) 0.00973(4)
C(6) 0.00751(6) 0.00751(6) 0.00519(7) 0 0 0.00376(3)

loop_
_geom_angle_atom_site_label_1
_geom_angle_atom_site_label_2
_geom_angle_atom_site_label_3
_geom_angle
_geom_angle_site_symmetry_1
_geom_angle_site_symmetry_2
_geom_angle_site_symmetry_3
_geom_angle_publ_flag
N(2) N(1) C(1) 105.948(14) 1_555 1_555 1_555 yes
N(1) N(2) C(3) 110.991(15) 1_555 1_555 1_555 yes
N(1) N(2) C(6) 123.415(17) 1_555 1_555 1_555 yes
N(1) N(2) C(6) 123.415(17) 1_555 1_555 2_655 yes
N(1) N(2) C(6) 123.416(17) 1_555 1_555 3_665 yes
C(3) N(2) C(6) 125.587(17) 1_555 1_555 1_555 yes
C(3) N(2) C(6) 125.586(17) 1_555 1_555 2_655 yes
C(3) N(2) C(6) 125.585(17) 1_555 1_555 3_665 yes
C(6) N(2) C(6) 0.0030951(4) 1_555 1_555 2_655 yes
C(6) N(2) C(6) 0.0018173(6) 1_555 1_555 3_665 yes
C(6) N(2) C(6) 0.0041178(5) 2_655 1_555 3_665 yes
N(1) C(1) C(2) 110.311(15) 1_555 1_555 1_555 yes
N(1) C(1) C(5) 121.537(15) 1_555 1_555 1_555 yes
C(2) C(1) C(5) 128.147(15) 1_555 1_555 1_555 yes
C(1) C(2) C(3) 105.718(15) 1_555 1_555 1_555 yes
N(2) C(3) C(2) 107.014(15) 1_555 1_555 1_555 yes
N(2) C(3) C(4) 122.057(15) 1_555 1_555 1_555 yes
C(2) C(3) C(4) 130.888(15) 1_555 1_555 1_555 yes
N(2) C(6) N(2) 109.099(12) 1_555 1_555 2_655 yes
N(2) C(6) N(2) 109.098(12) 1_555 1_555 3_665 yes
N(2) C(6) N(2) 109.103(12) 2_655 1_555 3_665 yes

loop_
_geom_bond_atom_site_label_1
_geom_bond_atom_site_label_2
_geom_bond_distance
_geom_bond_site_symmetry_1
_geom_bond_site_symmetry_2
_geom_bond_publ_flag
N(1) N(2) 1.3778(2) 1_555 1_555 yes
N(1) C(1) 1.3370(2) 1_555 1_555 yes
N(2) C(3) 1.3546(2) 1_555 1_555 yes
N(2) C(6) 1.44397(19) 1_555 1_555 yes
N(2) C(6) 1.44390(19) 1_555 2_655 yes
N(2) C(6) 1.44387(19) 1_555 3_665 yes
C(1) C(2) 1.4101(2) 1_555 1_555 yes
C(1) C(5) 1.4940(2) 1_555 1_555 yes
C(2) C(3) 1.3882(2) 1_555 1_555 yes
C(2) H(2) 1.07600(18) 1_555 1_555 yes
C(4) C(3) 1.4896(2) 1_555 1_555 yes
C(4) H(4A) 1.08500(16) 1_555 1_555 yes
C(4) H(4B) 1.08500(15) 1_555 1_555 yes
C(4) H(4C) 1.08500(16) 1_555 1_555 yes
C(5) H(5A) 1.08500(17) 1_555 1_555 yes
C(5) H(5B) 1.08500(17) 1_555 1_555 yes
C(5) H(5C) 1.08500(17) 1_555 1_555 yes
C(5) H(5D) 1.08501(17) 1_555 1_555 yes
C(5) H(5E) 1.08500(17) 1_555 1_555 yes
C(5) H(5F) 1.08500(17) 1_555 1_555 yes
H(5A) H(5D) 0.42907102246109 1_555 1_555 yes
H(5B) H(5E) 0.57417710036477 1_555 1_555 yes
H(5C) H(5F) 0.50456758624288 1_555 1_555 yes

loop_
_geom_torsion_atom_site_label_1
_geom_torsion_atom_site_label_2
_geom_torsion_atom_site_label_3
_geom_torsion_atom_site_label_4
_geom_torsion
_geom_torsion_site_symmetry_4
C2 C1 N1 N2 0.91(3) .
C5 C1 N1 N2 -179.87(2) .
C2 C1 N1 Mg1 -159.84(2) .
C5 C1 N1 Mg1 19.38(4) .
C1 N1 N2 C3 -1.38(3) .
Mg1 N1 N2 C3 164.596(16) .
C1 N1 N2 C6 177.736(19) .
Mg1 N1 N2 C6 -16.29(3) .
N1 C1 C2 C3 -0.16(3) .
C5 C1 C2 C3 -179.31(3) .
N1 N2 C3 C2 1.29(3) .
C6 N2 C3 C2 -177.80(2) .
N1 N2 C3 C4 -176.67(2) .
C6 N2 C3 C4 4.24(4) .
C1 C2 C3 N2 -0.68(3) .
C1 C2 C3 C4 177.03(3) .
C3 N2 C6 N2 -110.74(3) 2_655
N1 N2 C6 N2 70.27(2) 2_655
C3 N2 C6 N2 130.25(3) 3_665
N1 N2 C6 N2 -48.73(3) 3_665

_cod_database_fobs_code 2300599
